data_1512285
loop_
_publ_author_name
'Yang, Zheng'
'Hao, Likai'
'Yin, Bing'
'She, Mengyao'
'Obst, Martin'
'Kappler, Andreas'
'Li, Jianli'

_publ_section_title
;
 Six-Membered Spirocycle Triggered Probe for Visualizing Hg(2+) in Living
 Cells and Bacteria-EPS-Mineral Aggregates.
;
_journal_issue 17
_journal_name_full 'Organic letters'
_journal_page_first 4334
_journal_page_last 4337
_journal_paper_doi 10.1021/ol401795m
_journal_volume 15
_journal_year 2013
_chemical_formula_sum 'C70 H68 Cl8 Hg4 N10 O4 S2'
_chemical_formula_weight 2263.42
_chemical_name_systematic
; 
 ? 
;
_space_group_IT_number 2
_symmetry_cell_setting triclinic
_symmetry_space_group_name_Hall '-P 1'
_symmetry_space_group_name_H-M 'P -1'
_atom_sites_solution_hydrogens geom
_atom_sites_solution_primary direct
_atom_sites_solution_secondary difmap
_audit_creation_method SHELXL-97
_cell_angle_alpha 116.117(4)
_cell_angle_beta 99.996(5)
_cell_angle_gamma 98.015(5)
_cell_formula_units_Z 1
_cell_length_a 12.698(4)
_cell_length_b 12.742(4)
_cell_length_c 13.457(4)
_cell_measurement_reflns_used 6366
_cell_measurement_temperature 296(2)
_cell_measurement_theta_max 25.0
_cell_measurement_theta_min 1.75
_cell_volume 1867.1(10)
_computing_cell_refinement 'Bruker SAINT'
_computing_data_collection 'Bruker APEX2'
_computing_data_reduction 'Bruker SAINT'
_computing_molecular_graphics 'Bruker SHELXTL'
_computing_publication_material 'Bruker SHELXTL'
_computing_structure_refinement 'SHELXL-97 (Sheldrick, 2008)'
_computing_structure_solution 'SHELXS-97 (Sheldrick, 2008)'
_diffrn_ambient_temperature 296(2)
_diffrn_measured_fraction_theta_full 0.970
_diffrn_measured_fraction_theta_max 0.970
_diffrn_measurement_device_type 'Bruker APEX-II CCD'
_diffrn_measurement_method '\f and \w scans'
_diffrn_radiation_monochromator graphite
_diffrn_radiation_source 'fine-focus sealed tube'
_diffrn_radiation_type MoK\a
_diffrn_radiation_wavelength 0.71073
_diffrn_reflns_av_R_equivalents 0.0228
_diffrn_reflns_av_sigmaI/netI 0.0530
_diffrn_reflns_limit_h_max 15
_diffrn_reflns_limit_h_min -14
_diffrn_reflns_limit_k_max 15
_diffrn_reflns_limit_k_min -15
_diffrn_reflns_limit_l_max 10
_diffrn_reflns_limit_l_min -15
_diffrn_reflns_number 9063
_diffrn_reflns_theta_full 25.00
_diffrn_reflns_theta_max 25.00
_diffrn_reflns_theta_min 1.75
_exptl_absorpt_coefficient_mu 8.594
_exptl_absorpt_correction_T_max 0.2135
_exptl_absorpt_correction_T_min 0.1825
_exptl_absorpt_correction_type multi-scan
_exptl_absorpt_process_details sadabs
_exptl_crystal_colour violet
_exptl_crystal_density_diffrn 2.013
_exptl_crystal_density_method 'not measured'
_exptl_crystal_description blcok
_exptl_crystal_F_000 1078
_exptl_crystal_size_max 0.30
_exptl_crystal_size_mid 0.28
_exptl_crystal_size_min 0.26
_refine_diff_density_max 2.737
_refine_diff_density_min -2.835
_refine_diff_density_rms 0.281
_refine_ls_extinction_method none
_refine_ls_goodness_of_fit_ref 1.172
_refine_ls_hydrogen_treatment constr
_refine_ls_matrix_type full
_refine_ls_number_parameters 525
_refine_ls_number_reflns 6366
_refine_ls_number_restraints 0
_refine_ls_restrained_S_all 1.172
_refine_ls_R_factor_all 0.1094
_refine_ls_R_factor_gt 0.0810
_refine_ls_shift/su_max 0.001
_refine_ls_shift/su_mean 0.000
_refine_ls_structure_factor_coef Fsqd
_refine_ls_weighting_details 'calc w=1/[\s^2^(Fo^2^)+(0.0869P)^2^+41.3451P] where P=(Fo^2^+2Fc^2^)/3'
_refine_ls_weighting_scheme calc
_refine_ls_wR_factor_gt 0.2050
_refine_ls_wR_factor_ref 0.2300
_reflns_number_gt 4691
_reflns_number_total 6366
_reflns_threshold_expression >2sigma(I)
_cod_data_source_file ol401795m_si_004.cif
_cod_data_source_block 1-Hg
_cod_original_cell_volume 1867.1(9)
_cod_original_sg_symbol_H-M P-1
_cod_database_code 1512285

loop_
_symmetry_equiv_pos_as_xyz
'x, y, z'
'-x, -y, -z'

loop_
_atom_site_label
_atom_site_type_symbol
_atom_site_fract_x
_atom_site_fract_y
_atom_site_fract_z
_atom_site_U_iso_or_equiv
_atom_site_adp_type
_atom_site_occupancy
_atom_site_symmetry_multiplicity
_atom_site_calc_flag
_atom_site_refinement_flags
_atom_site_disorder_assembly
_atom_site_disorder_group
C1 C 0.9988(12) -0.3299(14) 0.6007(13) 0.038(3) Uani 1 1 d . . .
H1 H 1.0087 -0.2733 0.5750 0.046 Uiso 1 1 calc R . .
C2 C 1.0848(15) -0.3389(16) 0.6748(15) 0.052(4) Uani 1 1 d . . .
H2 H 1.1547 -0.2882 0.6991 0.062 Uiso 1 1 calc R . .
C3 C 1.0651(15) -0.4260(17) 0.7130(14) 0.050(4) Uani 1 1 d . . .
H3A H 1.1224 -0.4303 0.7634 0.061 Uiso 1 1 calc R . .
C4 C 0.9659(14) -0.5019(16) 0.6782(14) 0.048(4) Uani 1 1 d . . .
H4 H 0.9555 -0.5594 0.7029 0.058 Uiso 1 1 calc R . .
C5 C 0.8811(13) -0.4949(13) 0.6074(13) 0.037(3) Uani 1 1 d . C .
C6 C 0.8961(11) -0.4115(12) 0.5672(12) 0.032(3) Uani 1 1 d . C .
C7 C 0.7184(10) -0.4987(11) 0.4772(11) 0.025(3) Uani 1 1 d . C .
C8 C 0.5252(11) -0.6020(11) 0.3920(11) 0.027(3) Uani 1 1 d . C .
C9 C 0.4248(11) -0.6277(11) 0.3052(11) 0.026(3) Uani 1 1 d . . .
C10 C 0.3298(11) -0.7059(12) 0.2956(12) 0.032(3) Uani 1 1 d . . .
H10 H 0.3288 -0.7371 0.3464 0.039 Uiso 1 1 calc R . .
C11 C 0.2360(13) -0.7356(15) 0.2067(15) 0.047(4) Uani 1 1 d . . .
H11 H 0.1718 -0.7874 0.1981 0.056 Uiso 1 1 calc R . .
C12 C 0.2385(13) -0.6889(16) 0.1327(16) 0.050(4) Uani 1 1 d . . .
H12 H 0.1750 -0.7084 0.0755 0.060 Uiso 1 1 calc R . .
C13 C 0.3348(12) -0.6120(14) 0.1412(13) 0.039(3) Uani 1 1 d . . .
H13 H 0.3358 -0.5830 0.0888 0.047 Uiso 1 1 calc R . .
C14 C 0.4276(10) -0.5806(11) 0.2287(11) 0.024(3) Uani 1 1 d . . .
C15 C 0.5341(10) -0.5023(12) 0.2363(10) 0.025(3) Uani 1 1 d . . .
C16 C 0.5969(10) -0.5792(12) 0.1581(11) 0.028(3) Uani 1 1 d . . .
C17 C 0.6090(11) -0.6871(13) 0.1467(12) 0.033(3) Uani 1 1 d . . .
H17 H 0.5763 -0.7166 0.1889 0.040 Uiso 1 1 calc R . .
C18 C 0.6655(8) -0.7548(9) 0.0778(8) 0.035(3) Uani 1 1 d . . .
H18 H 0.6686 -0.8298 0.0718 0.042 Uiso 1 1 calc R . .
C19 C 0.7198(8) -0.7123(9) 0.0150(8) 0.028(3) Uani 1 1 d R A .
C20 C 0.7063(12) -0.6051(13) 0.0204(11) 0.034(3) Uani 1 1 d . . .
H20 H 0.7373 -0.5760 -0.0230 0.040 Uiso 1 1 calc R . .
C21 C 0.6457(10) -0.5406(12) 0.0915(11) 0.026(3) Uani 1 1 d . . .
C22 C 0.5741(10) -0.3660(11) 0.1521(10) 0.024(3) Uani 1 1 d . . .
C23 C 0.5176(10) -0.3991(11) 0.2156(11) 0.023(3) Uani 1 1 d . . .
C24 C 0.4600(11) -0.3191(12) 0.2774(11) 0.031(3) Uani 1 1 d . . .
H24 H 0.4194 -0.3385 0.3208 0.037 Uiso 1 1 calc R . .
C25 C 0.4623(12) -0.2110(11) 0.2752(12) 0.034(3) Uani 1 1 d . . .
H25 H 0.4233 -0.1596 0.3181 0.040 Uiso 1 1 calc R . .
C26 C 0.5203(10) -0.1764(11) 0.2117(11) 0.023(3) Uani 1 1 d . B .
C27 C 0.5744(12) -0.2586(13) 0.1491(12) 0.037(3) Uani 1 1 d . . .
H27 H 0.6126 -0.2413 0.1029 0.044 Uiso 1 1 calc R . .
C28 C 0.837(4) -0.732(4) -0.133(4) 0.028(11) Uani 0.47(5) 1 d P A 1
H28A H 0.8516 -0.7981 -0.1962 0.033 Uiso 0.47(5) 1 calc PR A 1
H28B H 0.7899 -0.6931 -0.1625 0.033 Uiso 0.47(5) 1 calc PR A 1
C29 C 0.947(3) -0.640(3) -0.048(3) 0.028(9) Uani 0.47(5) 1 d P A 1
H29A H 0.9855 -0.6076 -0.0876 0.042 Uiso 0.47(5) 1 calc PR A 1
H29B H 0.9920 -0.6798 -0.0187 0.042 Uiso 0.47(5) 1 calc PR A 1
H29C H 0.9307 -0.5756 0.0146 0.042 Uiso 0.47(5) 1 calc PR A 1
C30 C 0.825(6) -0.885(8) -0.048(7) 0.028(19) Uani 0.29(5) 1 d P A 3
H30A H 0.9014 -0.8803 -0.0523 0.033 Uiso 0.29(5) 1 calc PR A 3
H30B H 0.8191 -0.8866 0.0218 0.033 Uiso 0.29(5) 1 calc PR A 3
C31 C 0.746(4) -0.996(6) -0.155(5) 0.028(15) Uani 0.29(5) 1 d P A 3
H31A H 0.7646 -1.0680 -0.1594 0.042 Uiso 0.29(5) 1 calc PR A 3
H31B H 0.7530 -0.9906 -0.2227 0.042 Uiso 0.29(5) 1 calc PR A 3
H31C H 0.6718 -0.9974 -0.1491 0.042 Uiso 0.29(5) 1 calc PR A 3
C28' C 0.881(3) -0.711(3) -0.084(3) 0.028(10) Uani 0.53(5) 1 d P A 2
H28C H 0.9062 -0.6269 -0.0266 0.033 Uiso 0.53(5) 1 calc PR A 2
H28D H 0.9421 -0.7489 -0.0854 0.033 Uiso 0.53(5) 1 calc PR A 2
C29' C 0.8310(19) -0.724(2) -0.203(3) 0.028(8) Uani 0.53(5) 1 d P A 2
H29D H 0.8862 -0.6859 -0.2253 0.042 Uiso 0.53(5) 1 calc PR A 2
H29E H 0.7701 -0.6871 -0.2004 0.042 Uiso 0.53(5) 1 calc PR A 2
H29F H 0.8057 -0.8083 -0.2588 0.042 Uiso 0.53(5) 1 calc PR A 2
C30' C 0.782(3) -0.911(3) -0.085(3) 0.028(8) Uani 0.71(5) 1 d P A 4
H30C H 0.7125 -0.9519 -0.0825 0.033 Uiso 0.71(5) 1 calc PR A 4
H30D H 0.7940 -0.9567 -0.1598 0.033 Uiso 0.71(5) 1 calc PR A 4
C31' C 0.8780(17) -0.8989(18) 0.0107(19) 0.028(6) Uani 0.71(5) 1 d P A 4
H31D H 0.8831 -0.9775 0.0000 0.042 Uiso 0.71(5) 1 calc PR A 4
H31E H 0.8649 -0.8532 0.0842 0.042 Uiso 0.71(5) 1 calc PR A 4
H31F H 0.9458 -0.8582 0.0073 0.042 Uiso 0.71(5) 1 calc PR A 4
C32 C 0.4847(10) 0.0254(11) 0.2993(10) 0.023(3) Uani 1 1 d . B .
H32A H 0.4126 -0.0096 0.3010 0.027 Uiso 1 1 calc R . .
H32B H 0.4773 0.0887 0.2789 0.027 Uiso 1 1 calc R . .
C33 C 0.5652(10) 0.0811(11) 0.4204(10) 0.023(3) Uani 1 1 d . . .
H33A H 0.6312 0.1312 0.4240 0.034 Uiso 1 1 calc R . .
H33B H 0.5834 0.0179 0.4352 0.034 Uiso 1 1 calc R . .
H33C H 0.5307 0.1289 0.4768 0.034 Uiso 1 1 calc R . .
C34 C 0.576(2) -0.039(3) 0.143(3) 0.023(6) Uani 0.68(4) 1 d P B 5
H34A H 0.5455 0.0215 0.1305 0.027 Uiso 0.68(4) 1 calc PR B 5
H34B H 0.5629 -0.1092 0.0682 0.027 Uiso 0.68(4) 1 calc PR B 5
C35 C 0.7030(18) 0.0116(18) 0.1994(18) 0.023(5) Uani 0.68(4) 1 d P B 5
H35A H 0.7376 0.0321 0.1501 0.034 Uiso 0.68(4) 1 calc PR B 5
H35B H 0.7333 -0.0484 0.2108 0.034 Uiso 0.68(4) 1 calc PR B 5
H35C H 0.7161 0.0823 0.2720 0.034 Uiso 0.68(4) 1 calc PR B 5
C34' C 0.625(5) -0.036(5) 0.142(5) 0.021(13) Uani 0.32(4) 1 d P B 6
H34C H 0.6558 0.0498 0.1771 0.026 Uiso 0.32(4) 1 calc PR B 6
H34D H 0.6842 -0.0758 0.1468 0.026 Uiso 0.32(4) 1 calc PR B 6
C35' C 0.557(3) -0.088(3) 0.014(3) 0.023(11) Uani 0.32(4) 1 d P B 6
H35D H 0.6040 -0.0728 -0.0292 0.034 Uiso 0.32(4) 1 calc PR B 6
H35E H 0.4972 -0.0497 0.0119 0.034 Uiso 0.32(4) 1 calc PR B 6
H35F H 0.5277 -0.1734 -0.0188 0.034 Uiso 0.32(4) 1 calc PR B 6
Cl1 Cl 0.7359(6) -0.1251(4) 0.5528(6) 0.0831(18) Uani 1 1 d . . .
Cl2 Cl 0.8724(4) -0.3059(5) 0.2659(4) 0.0655(13) Uani 1 1 d . . .
Hg1 Hg 0.78254(5) -0.29042(6) 0.40689(6) 0.0495(3) Uani 1 1 d . C .
N1 N 0.8015(9) -0.4152(10) 0.4924(9) 0.028(2) Uani 1 1 d . . .
N2 N 0.6169(9) -0.5202(10) 0.4089(8) 0.024(2) Uani 1 1 d . . .
N3 N 0.6027(10) -0.4405(10) 0.3612(10) 0.031(3) Uani 1 1 d . C .
N4 N 0.7823(8) -0.7778(10) -0.0576(9) 0.028(2) Uani 1 1 d . . .
N5 N 0.5231(8) -0.0703(9) 0.2088(9) 0.023(2) Uani 1 1 d . . .
O1 O 0.5295(8) -0.6576(9) 0.4509(9) 0.035(2) Uani 1 1 d . . .
O2 O 0.6351(8) -0.4365(8) 0.0875(8) 0.032(2) Uani 1 1 d . . .
S1 S 0.7458(3) -0.5818(3) 0.5472(3) 0.0359(8) Uani 1 1 d . . .
Cl3 Cl 0.9022(6) 0.0967(7) 0.4925(6) 0.0662(17) Uani 0.845(8) 1 d P C 7
Cl4 Cl 1.0205(6) 0.0301(6) 0.7945(7) 0.0662(17) Uani 0.845(8) 1 d P C 7
Hg2 Hg 0.96444(19) 0.06086(12) 0.64199(19) 0.0662(7) Uani 0.845(8) 1 d P C 7
Hg2' Hg 0.9188(10) 0.0764(6) 0.5976(10) 0.066(4) Uani 0.155(8) 1 d P C 8
Cl4' Cl 1.006(3) -0.012(3) 0.714(4) 0.066(9) Uani 0.155(8) 1 d P C 8
Cl3' Cl 0.868(3) 0.157(4) 0.536(3) 0.066(9) Uani 0.155(8) 1 d P C 8

loop_
_atom_site_aniso_label
_atom_site_aniso_U_11
_atom_site_aniso_U_22
_atom_site_aniso_U_33
_atom_site_aniso_U_23
_atom_site_aniso_U_13
_atom_site_aniso_U_12
C1 0.034(8) 0.045(9) 0.035(8) 0.022(7) 0.011(6) 0.000(7)
C2 0.043(9) 0.046(10) 0.054(10) 0.020(8) -0.002(8) 0.004(8)
C3 0.056(11) 0.064(11) 0.038(9) 0.030(9) 0.010(8) 0.018(9)
C4 0.051(10) 0.056(10) 0.047(10) 0.037(9) 0.005(8) 0.006(8)
C5 0.041(8) 0.037(8) 0.033(8) 0.017(7) 0.012(7) 0.007(7)
C6 0.026(7) 0.031(7) 0.031(7) 0.009(6) 0.006(6) -0.001(6)
C7 0.028(7) 0.027(7) 0.032(7) 0.024(6) 0.012(6) 0.007(5)
C8 0.034(7) 0.019(6) 0.030(7) 0.013(6) 0.008(6) 0.007(5)
C9 0.030(7) 0.024(7) 0.021(6) 0.009(5) 0.010(5) 0.001(5)
C10 0.031(7) 0.028(7) 0.038(8) 0.017(6) 0.016(6) -0.001(6)
C11 0.035(9) 0.050(10) 0.054(10) 0.026(8) 0.013(8) 0.001(7)
C12 0.032(8) 0.056(11) 0.055(10) 0.029(9) 0.002(7) -0.005(7)
C13 0.032(8) 0.041(9) 0.038(8) 0.020(7) -0.001(6) 0.003(7)
C14 0.028(7) 0.025(7) 0.022(6) 0.012(5) 0.011(5) 0.004(5)
C15 0.025(7) 0.029(7) 0.019(6) 0.011(5) 0.012(5) -0.002(5)
C16 0.015(6) 0.032(7) 0.025(7) 0.007(6) 0.002(5) 0.003(5)
C17 0.022(7) 0.040(8) 0.039(8) 0.021(7) 0.011(6) -0.001(6)
C18 0.033(8) 0.031(8) 0.038(8) 0.013(6) 0.014(6) 0.007(6)
C19 0.015(6) 0.032(7) 0.025(7) 0.007(6) 0.002(5) 0.003(5)
C20 0.043(8) 0.041(8) 0.024(7) 0.017(6) 0.016(6) 0.011(7)
C21 0.021(6) 0.034(7) 0.025(7) 0.015(6) 0.008(5) 0.007(5)
C22 0.022(6) 0.026(7) 0.019(6) 0.012(5) 0.003(5) -0.005(5)
C23 0.021(6) 0.023(6) 0.025(6) 0.013(5) 0.005(5) 0.004(5)
C24 0.037(8) 0.034(8) 0.030(7) 0.022(6) 0.010(6) 0.009(6)
C25 0.044(8) 0.014(6) 0.039(8) 0.010(6) 0.011(7) 0.008(6)
C26 0.021(6) 0.023(6) 0.025(6) 0.013(5) 0.005(5) 0.004(5)
C27 0.043(9) 0.032(8) 0.031(7) 0.016(6) 0.005(6) -0.007(6)
C28 0.02(2) 0.032(19) 0.03(3) 0.007(19) 0.002(16) 0.003(16)
C29 0.015(18) 0.03(2) 0.025(15) 0.007(14) 0.002(13) 0.003(17)
C30 0.02(4) 0.03(4) 0.03(4) 0.01(4) 0.00(3) 0.00(4)
C31 0.02(2) 0.03(4) 0.03(3) 0.01(3) 0.00(2) 0.00(2)
C28' 0.02(2) 0.03(2) 0.025(19) 0.007(17) 0.002(15) 0.00(2)
C29' 0.015(13) 0.032(15) 0.025(19) 0.007(12) 0.002(11) 0.003(10)
C30' 0.015(16) 0.03(3) 0.025(19) 0.01(2) 0.002(13) 0.003(17)
C31' 0.015(10) 0.032(11) 0.025(12) 0.007(9) 0.002(9) 0.003(8)
C32 0.021(6) 0.023(6) 0.025(6) 0.013(5) 0.005(5) 0.004(5)
C33 0.021(6) 0.023(6) 0.025(6) 0.013(5) 0.005(5) 0.004(5)
C34 0.021(16) 0.023(11) 0.025(12) 0.013(9) 0.005(14) 0.004(13)
C35 0.021(12) 0.023(10) 0.025(11) 0.013(9) 0.005(10) 0.004(9)
C34' 0.02(4) 0.02(2) 0.02(2) 0.010(19) 0.01(4) 0.01(3)
C35' 0.02(2) 0.02(2) 0.03(2) 0.013(17) 0.005(16) 0.004(15)
Cl1 0.123(5) 0.041(3) 0.101(4) 0.035(3) 0.068(4) 0.017(3)
Cl2 0.058(3) 0.073(3) 0.064(3) 0.031(3) 0.030(2) -0.002(2)
Hg1 0.0452(4) 0.0603(5) 0.0516(4) 0.0369(4) 0.0139(3) 0.0012(3)
N1 0.031(6) 0.035(6) 0.028(6) 0.024(5) 0.006(5) 0.009(5)
N2 0.030(6) 0.029(6) 0.018(5) 0.016(5) 0.008(4) 0.006(5)
N3 0.036(6) 0.028(6) 0.036(6) 0.022(5) 0.009(5) 0.005(5)
N4 0.015(5) 0.032(6) 0.025(6) 0.007(5) 0.002(4) 0.003(4)
N5 0.021(5) 0.023(5) 0.025(5) 0.013(5) 0.005(4) 0.004(4)
O1 0.034(5) 0.042(6) 0.043(6) 0.036(5) 0.005(4) -0.001(4)
O2 0.051(6) 0.031(5) 0.035(5) 0.026(4) 0.030(5) 0.015(4)
S1 0.0357(19) 0.041(2) 0.040(2) 0.0305(17) 0.0043(15) 0.0040(16)
Cl3 0.079(4) 0.071(4) 0.060(4) 0.038(3) 0.029(3) 0.019(3)
Cl4 0.079(4) 0.071(4) 0.060(4) 0.038(4) 0.029(3) 0.019(3)
Hg2 0.0793(11) 0.0713(7) 0.0598(9) 0.0376(6) 0.0287(8) 0.0190(6)
Hg2' 0.079(6) 0.071(4) 0.060(5) 0.038(3) 0.029(4) 0.019(3)
Cl4' 0.08(2) 0.07(2) 0.06(2) 0.038(19) 0.029(19) 0.019(17)
Cl3' 0.08(2) 0.07(2) 0.06(2) 0.038(19) 0.029(18) 0.019(19)

loop_
_atom_type_symbol
_atom_type_description
_atom_type_scat_dispersion_real
_atom_type_scat_dispersion_imag
_atom_type_scat_source
C C 0.0033 0.0016 'International Tables Vol C Tables 4.2.6.8 and 6.1.1.4'
H H 0.0000 0.0000 'International Tables Vol C Tables 4.2.6.8 and 6.1.1.4'
Cl Cl 0.1484 0.1585 'International Tables Vol C Tables 4.2.6.8 and 6.1.1.4'
Hg Hg -2.3894 9.2266 'International Tables Vol C Tables 4.2.6.8 and 6.1.1.4'
N N 0.0061 0.0033 'International Tables Vol C Tables 4.2.6.8 and 6.1.1.4'
O O 0.0106 0.0060 'International Tables Vol C Tables 4.2.6.8 and 6.1.1.4'
S S 0.1246 0.1234 'International Tables Vol C Tables 4.2.6.8 and 6.1.1.4'

loop_
_geom_angle_atom_site_label_1
_geom_angle_atom_site_label_2
_geom_angle_atom_site_label_3
_geom_angle
C2 C1 C6 116.2(14)
C2 C1 H1 121.9
C6 C1 H1 121.9
C1 C2 C3 119.8(16)
C1 C2 H2 120.1
C3 C2 H2 120.1
C4 C3 C2 121.7(16)
C4 C3 H3A 119.2
C2 C3 H3A 119.2
C3 C4 C5 119.9(15)
C3 C4 H4 120.1
C5 C4 H4 120.1
C4 C5 C6 120.8(14)
C4 C5 S1 129.9(12)
C6 C5 S1 109.3(11)
C5 C6 N1 114.9(12)
C5 C6 C1 121.7(14)
N1 C6 C1 123.4(13)
N1 C7 N2 121.9(11)
N1 C7 S1 116.1(10)
N2 C7 S1 122.1(9)
O1 C8 N2 119.0(12)
O1 C8 C9 120.7(12)
N2 C8 C9 120.2(11)
C10 C9 C14 121.7(12)
C10 C9 C8 118.7(12)
C14 C9 C8 119.4(11)
C9 C10 C11 117.7(13)
C9 C10 H10 121.1
C11 C10 H10 121.1
C12 C11 C10 120.6(14)
C12 C11 H11 119.7
C10 C11 H11 119.7
C11 C12 C13 121.6(15)
C11 C12 H12 119.2
C13 C12 H12 119.2
C14 C13 C12 118.8(14)
C14 C13 H13 120.6
C12 C13 H13 120.6
C13 C14 C9 119.6(12)
C13 C14 C15 119.7(12)
C9 C14 C15 120.6(11)
C23 C15 C16 112.0(10)
C23 C15 C14 113.7(11)
C16 C15 C14 110.4(10)
C23 C15 N3 103.3(10)
C16 C15 N3 110.1(10)
C14 C15 N3 107.1(9)
C17 C16 C21 115.4(12)
C17 C16 C15 124.2(12)
C21 C16 C15 120.3(12)
C18 C17 C16 124.1(12)
C18 C17 H17 117.9
C16 C17 H17 117.9
C17 C18 C19 120.2(7)
C17 C18 H18 119.9
C19 C18 H18 119.9
C20 C19 C18 117.7(7)
C20 C19 N4 118.9(10)
C18 C19 N4 123.3(6)
C19 C20 C21 119.1(12)
C19 C20 H20 120.4
C21 C20 H20 120.4
O2 C21 C20 114.0(11)
O2 C21 C16 122.8(11)
C20 C21 C16 123.2(13)
C23 C22 O2 122.4(11)
C23 C22 C27 122.1(12)
O2 C22 C27 115.5(11)
C22 C23 C24 116.3(11)
C22 C23 C15 121.7(11)
C24 C23 C15 120.9(11)
C25 C24 C23 121.1(12)
C25 C24 H24 119.4
C23 C24 H24 119.4
C24 C25 C26 122.8(13)
C24 C25 H25 118.6
C26 C25 H25 118.6
N5 C26 C27 121.7(11)
N5 C26 C25 123.3(11)
C27 C26 C25 115.0(12)
C26 C27 C22 122.6(12)
C26 C27 H27 118.7
C22 C27 H27 118.7
C29 C28 N4 104(3)
C29 C28 H28A 110.9
N4 C28 H28A 110.9
C29 C28 H28B 110.9
N4 C28 H28B 110.9
H28A C28 H28B 108.9
C28 C29 H29A 109.5
C28 C29 H29B 109.5
H29A C29 H29B 109.5
C28 C29 H29C 109.5
H29A C29 H29C 109.5
H29B C29 H29C 109.5
C31 C30 N4 101(5)
C31 C30 H30A 111.5
N4 C30 H30A 111.5
C31 C30 H30B 111.5
N4 C30 H30B 111.5
H30A C30 H30B 109.3
C30 C31 H31A 109.5
C30 C31 H31B 109.5
H31A C31 H31B 109.5
C30 C31 H31C 109.5
H31A C31 H31C 109.5
H31B C31 H31C 109.5
C29' C28' N4 105(3)
C29' C28' H28C 110.8
N4 C28' H28C 110.8
C29' C28' H28D 110.8
N4 C28' H28D 110.8
H28C C28' H28D 108.9
C28' C29' H29D 109.5
C28' C29' H29E 109.5
H29D C29' H29E 109.5
C28' C29' H29F 109.5
H29D C29' H29F 109.5
H29E C29' H29F 109.5
C31' C30' N4 105(2)
C31' C30' H30C 110.8
N4 C30' H30C 110.8
C31' C30' H30D 110.8
N4 C30' H30D 110.8
H30C C30' H30D 108.9
C30' C31' H31D 109.5
C30' C31' H31E 109.5
H31D C31' H31E 109.5
C30' C31' H31F 109.5
H31D C31' H31F 109.5
H31E C31' H31F 109.5
N5 C32 C33 112.5(10)
N5 C32 H32A 109.1
C33 C32 H32A 109.1
N5 C32 H32B 109.1
C33 C32 H32B 109.1
H32A C32 H32B 107.8
C32 C33 H33A 109.5
C32 C33 H33B 109.5
H33A C33 H33B 109.5
C32 C33 H33C 109.5
H33A C33 H33C 109.5
H33B C33 H33C 109.5
N5 C34 C35 112(2)
N5 C34 H34A 109.3
C35 C34 H34A 109.3
N5 C34 H34B 109.3
C35 C34 H34B 109.3
H34A C34 H34B 107.9
C34 C35 H35A 109.5
C34 C35 H35B 109.5
H35A C35 H35B 109.5
C34 C35 H35C 109.5
H35A C35 H35C 109.5
H35B C35 H35C 109.5
C35' C34' N5 103(4)
C35' C34' H34C 111.2
N5 C34' H34C 111.2
C35' C34' H34D 111.2
N5 C34' H34D 111.2
H34C C34' H34D 109.1
C34' C35' H35D 109.5
C34' C35' H35E 109.5
H35D C35' H35E 109.5
C34' C35' H35F 109.5
H35D C35' H35F 109.5
H35E C35' H35F 109.5
Hg1 Cl1 Hg2' 100.0(2)
Cl2 Hg1 N1 119.7(3)
Cl2 Hg1 Cl1 133.14(18)
N1 Hg1 Cl1 101.2(3)
Cl2 Hg1 N3 121.5(3)
N1 Hg1 N3 66.8(4)
Cl1 Hg1 N3 94.1(3)
C7 N1 C6 110.2(10)
C7 N1 Hg1 121.8(8)
C6 N1 Hg1 128.0(9)
C7 N2 C8 125.6(10)
C7 N2 N3 116.8(10)
C8 N2 N3 117.2(10)
N2 N3 C15 114.7(10)
N2 N3 Hg1 112.5(7)
C15 N3 Hg1 115.2(7)
C19 N4 C30' 120.8(14)
C19 N4 C28 122.5(16)
C30' N4 C28 115.8(19)
C19 N4 C30 122(3)
C28 N4 C30 114(3)
C19 N4 C28' 121.4(14)
C30' N4 C28' 115.4(17)
C30 N4 C28' 104(3)
C34 N5 C26 123.2(16)
C34 N5 C32 118.1(16)
C26 N5 C32 117.6(10)
C26 N5 C34' 113(2)
C32 N5 C34' 123(2)
C21 O2 C22 119.5(9)
C7 S1 C5 89.5(7)
Cl4 Hg2 Cl3 177.3(3)
Cl3' Hg2' Cl4' 171.4(17)
Cl3' Hg2' Cl1 108.6(14)
Cl4' Hg2' Cl1 77.3(9)

loop_
_geom_bond_atom_site_label_1
_geom_bond_atom_site_label_2
_geom_bond_distance
C1 C2 1.40(2)
C1 C6 1.411(19)
C1 H1 0.9300
C2 C3 1.42(2)
C2 H2 0.9300
C3 C4 1.34(2)
C3 H3A 0.9300
C4 C5 1.35(2)
C4 H4 0.9300
C5 C6 1.39(2)
C5 S1 1.741(15)
C6 N1 1.407(18)
C7 N1 1.307(16)
C7 N2 1.360(17)
C7 S1 1.732(12)
C8 O1 1.275(15)
C8 N2 1.362(17)
C8 C9 1.458(19)
C9 C10 1.400(18)
C9 C14 1.404(18)
C10 C11 1.40(2)
C10 H10 0.9300
C11 C12 1.37(2)
C11 H11 0.9300
C12 C13 1.41(2)
C12 H12 0.9300
C13 C14 1.382(19)
C13 H13 0.9300
C14 C15 1.523(16)
C15 C23 1.492(18)
C15 C16 1.519(18)
C15 N3 1.529(17)
C16 C17 1.35(2)
C16 C21 1.386(18)
C17 C18 1.347(17)
C17 H17 0.9300
C18 C19 1.4083
C18 H18 0.9300
C19 C20 1.373(18)
C19 N4 1.420(14)
C20 C21 1.386(19)
C20 H20 0.9300
C21 O2 1.376(16)
C22 C23 1.367(17)
C22 O2 1.380(16)
C22 C27 1.386(19)
C23 C24 1.391(19)
C24 C25 1.387(19)
C24 H24 0.9300
C25 C26 1.388(19)
C25 H25 0.9300
C26 N5 1.367(16)
C26 C27 1.38(2)
C27 H27 0.9300
C28 C29 1.56(5)
C28 N4 1.58(4)
C28 H28A 0.9700
C28 H28B 0.9700
C29 H29A 0.9600
C29 H29B 0.9600
C29 H29C 0.9600
C30 C31 1.54(8)
C30 N4 1.59(8)
C30 H30A 0.9700
C30 H30B 0.9700
C31 H31A 0.9600
C31 H31B 0.9600
C31 H31C 0.9600
C28' C29' 1.55(4)
C28' N4 1.59(3)
C28' H28C 0.9700
C28' H28D 0.9700
C29' H29D 0.9600
C29' H29E 0.9600
C29' H29F 0.9600
C30' C31' 1.54(3)
C30' N4 1.58(4)
C30' H30C 0.9700
C30' H30D 0.9700
C31' H31D 0.9600
C31' H31E 0.9600
C31' H31F 0.9600
C32 N5 1.507(16)
C32 C33 1.550(17)
C32 H32A 0.9700
C32 H32B 0.9700
C33 H33A 0.9600
C33 H33B 0.9600
C33 H33C 0.9600
C34 N5 1.36(3)
C34 C35 1.57(3)
C34 H34A 0.9700
C34 H34B 0.9700
C35 H35A 0.9600
C35 H35B 0.9600
C35 H35C 0.9600
C34' C35' 1.57(7)
C34' N5 1.81(6)
C34' H34C 0.9700
C34' H34D 0.9700
C35' H35D 0.9600
C35' H35E 0.9600
C35' H35F 0.9600
Cl1 Hg1 2.399(5)
Cl1 Hg2' 2.973(8)
Cl2 Hg1 2.329(4)
Hg1 N1 2.352(10)
Hg1 N3 2.551(11)
N2 N3 1.436(14)
Cl3 Hg2 2.288(7)
Cl4 Hg2 2.270(7)
Hg2' Cl3' 1.71(4)
Hg2' Cl4' 2.50(4)

loop_
_geom_torsion_atom_site_label_1
_geom_torsion_atom_site_label_2
_geom_torsion_atom_site_label_3
_geom_torsion_atom_site_label_4
_geom_torsion
C6 C1 C2 C3 -1(2)
C1 C2 C3 C4 1(3)
C2 C3 C4 C5 -2(3)
C3 C4 C5 C6 2(3)
C3 C4 C5 S1 178.8(14)
C4 C5 C6 N1 178.9(14)
S1 C5 C6 N1 1.3(16)
C4 C5 C6 C1 -2(2)
S1 C5 C6 C1 -179.1(11)
C2 C1 C6 C5 1(2)
C2 C1 C6 N1 -179.5(14)
O1 C8 C9 C10 6.2(19)
N2 C8 C9 C10 -175.6(12)
O1 C8 C9 C14 -169.4(12)
N2 C8 C9 C14 8.8(19)
C14 C9 C10 C11 0(2)
C8 C9 C10 C11 -176.0(13)
C9 C10 C11 C12 0(2)
C10 C11 C12 C13 1(3)
C11 C12 C13 C14 -2(3)
C12 C13 C14 C9 1(2)
C12 C13 C14 C15 177.3(14)
C10 C9 C14 C13 0(2)
C8 C9 C14 C13 175.3(13)
C10 C9 C14 C15 -176.1(12)
C8 C9 C14 C15 -0.6(18)
C13 C14 C15 C23 43.2(16)
C9 C14 C15 C23 -140.9(12)
C13 C14 C15 C16 -83.6(15)
C9 C14 C15 C16 92.3(14)
C13 C14 C15 N3 156.6(12)
C9 C14 C15 N3 -27.5(16)
C23 C15 C16 C17 -169.8(12)
C14 C15 C16 C17 -42.0(17)
N3 C15 C16 C17 75.9(15)
C23 C15 C16 C21 9.6(17)
C14 C15 C16 C21 137.3(12)
N3 C15 C16 C21 -104.7(13)
C21 C16 C17 C18 1(2)
C15 C16 C17 C18 -179.5(12)
C16 C17 C18 C19 2.2(17)
C17 C18 C19 C20 -4.6(10)
C17 C18 C19 N4 178.9(13)
C18 C19 C20 C21 3.6(15)
N4 C19 C20 C21 -179.8(11)
C19 C20 C21 O2 -178.3(11)
C19 C20 C21 C16 0(2)
C17 C16 C21 O2 175.7(12)
C15 C16 C21 O2 -3.7(19)
C17 C16 C21 C20 -2(2)
C15 C16 C21 C20 178.4(12)
O2 C22 C23 C24 179.6(11)
C27 C22 C23 C24 0.0(19)
O2 C22 C23 C15 11.3(19)
C27 C22 C23 C15 -168.3(12)
C16 C15 C23 C22 -13.3(17)
C14 C15 C23 C22 -139.2(12)
N3 C15 C23 C22 105.1(13)
C16 C15 C23 C24 178.9(12)
C14 C15 C23 C24 52.9(16)
N3 C15 C23 C24 -62.7(14)
C22 C23 C24 C25 -1.1(19)
C15 C23 C24 C25 167.4(12)
C23 C24 C25 C26 1(2)
C24 C25 C26 N5 179.9(13)
C24 C25 C26 C27 1(2)
N5 C26 C27 C22 179.0(12)
C25 C26 C27 C22 -2(2)
C23 C22 C27 C26 2(2)
O2 C22 C27 C26 -178.0(12)
Hg2' Cl1 Hg1 Cl2 -29.7(5)
Hg2' Cl1 Hg1 N1 121.5(5)
Hg2' Cl1 Hg1 N3 -171.3(5)
N2 C7 N1 C6 179.6(12)
S1 C7 N1 C6 -1.4(15)
N2 C7 N1 Hg1 1.6(17)
S1 C7 N1 Hg1 -179.4(6)
C5 C6 N1 C7 0.0(17)
C1 C6 N1 C7 -179.6(13)
C5 C6 N1 Hg1 177.9(10)
C1 C6 N1 Hg1 -2(2)
Cl2 Hg1 N1 C7 -113.2(10)
Cl1 Hg1 N1 C7 90.7(10)
N3 Hg1 N1 C7 1.0(10)
Cl2 Hg1 N1 C6 69.2(11)
Cl1 Hg1 N1 C6 -87.0(11)
N3 Hg1 N1 C6 -176.7(12)
N1 C7 N2 C8 -177.3(12)
S1 C7 N2 C8 3.7(18)
N1 C7 N2 N3 -4.8(18)
S1 C7 N2 N3 176.3(9)
O1 C8 N2 C7 6(2)
C9 C8 N2 C7 -172.0(12)
O1 C8 N2 N3 -166.3(11)
C9 C8 N2 N3 15.5(17)
C7 N2 N3 C15 139.4(11)
C8 N2 N3 C15 -47.4(15)
C7 N2 N3 Hg1 5.1(13)
C8 N2 N3 Hg1 178.3(8)
C23 C15 N3 N2 171.2(10)
C16 C15 N3 N2 -69.1(13)
C14 C15 N3 N2 50.9(14)
C23 C15 N3 Hg1 -55.8(10)
C16 C15 N3 Hg1 63.9(11)
C14 C15 N3 Hg1 -176.1(8)
Cl2 Hg1 N3 N2 108.6(8)
N1 Hg1 N3 N2 -3.1(7)
Cl1 Hg1 N3 N2 -103.5(8)
Cl2 Hg1 N3 C15 -25.4(9)
N1 Hg1 N3 C15 -137.1(9)
Cl1 Hg1 N3 C15 122.5(8)
C20 C19 N4 C30' -168.5(17)
C18 C19 N4 C30' 8.0(18)
C20 C19 N4 C28 0(3)
C18 C19 N4 C28 177(2)
C20 C19 N4 C30 166(4)
C18 C19 N4 C30 -18(4)
C20 C19 N4 C28' 30(2)
C18 C19 N4 C28' -153.5(19)
C31' C30' N4 C19 -90(2)
C31' C30' N4 C28 101(3)
C31' C30' N4 C30 11(8)
C31' C30' N4 C28' 73(3)
C29 C28 N4 C19 82(3)
C29 C28 N4 C30' -109(2)
C29 C28 N4 C30 -84(4)
C29 C28 N4 C28' -14(3)
C31 C30 N4 C19 105(4)
C31 C30 N4 C30' 12(6)
C31 C30 N4 C28 -88(5)
C31 C30 N4 C28' -113(4)
C29' C28' N4 C19 -100(2)
C29' C28' N4 C30' 98(2)
C29' C28' N4 C28 0(4)
C29' C28' N4 C30 118(4)
C35 C34 N5 C26 -80(2)
C35 C34 N5 C32 88(2)
C35 C34 N5 C34' -25(9)
C27 C26 N5 C34 2(2)
C25 C26 N5 C34 -177(2)
C27 C26 N5 C32 -166.2(12)
C25 C26 N5 C32 15.0(18)
C27 C26 N5 C34' -12(3)
C25 C26 N5 C34' 169(2)
C33 C32 N5 C34 -99.0(19)
C33 C32 N5 C26 69.7(13)
C33 C32 N5 C34' -81(3)
C35' C34' N5 C34 -37(9)
C35' C34' N5 C26 94(3)
C35' C34' N5 C32 -114(3)
C20 C21 O2 C22 178.3(12)
C16 C21 O2 C22 0.3(18)
C23 C22 O2 C21 -4.0(18)
C27 C22 O2 C21 175.6(12)
N1 C7 S1 C5 1.8(11)
N2 C7 S1 C5 -179.2(12)
C4 C5 S1 C7 -179.0(17)
C6 C5 S1 C7 -1.6(11)
Hg1 Cl1 Hg2' Cl3' 104.9(16)
Hg1 Cl1 Hg2' Cl4' -81.6(10)
